data_1520983
loop_
_publ_author_name
'Chumak, I.V.'
'Pavlyuk, V.V.'
'Dmytriv, G.S.'
'Stepien-Damm, Yu.'

_publ_section_title
;
 Phase equilibria and crystal structure of compounds in the Fe - Zn - Sb
 system at 570 K
;
_journal_name_full 'Journal of Alloys Compd.'
_journal_page_first 223
_journal_page_last 225
_journal_volume 307
_journal_year 2000
_chemical_formula_sum 'Fe Sb2'
_space_group_IT_number 58
_symmetry_space_group_name_Hall '-P 2 2n'
_symmetry_space_group_name_H-M 'P n n m'
_cell_angle_alpha 90
_cell_angle_beta 90
_cell_angle_gamma 90
_cell_formula_units_Z 2
_cell_length_a 5.823
_cell_length_b 6.523
_cell_length_c 3.194
_cell_volume 121.319
_citation_journal_id_ASTM JALCEU
_cod_data_source_file Chumak_JALCEU_2000_1391.cif
_cod_data_source_block Fe1Sb2
_cod_original_cell_volume 121.3191
_cod_original_formula_sum 'Fe1 Sb2'
_cod_database_code 1520983

loop_
_symmetry_equiv_pos_as_xyz
x,y,z
-x,-y,z
x+1/2,-y+1/2,-z+1/2
-x+1/2,y+1/2,-z+1/2
-x,-y,-z
x,y,-z
-x-1/2,y-1/2,z-1/2
x-1/2,-y-1/2,z-1/2

loop_
_atom_site_label
_atom_site_type_symbol
_atom_site_fract_x
_atom_site_fract_y
_atom_site_fract_z
_atom_site_occupancy
_atom_site_U_iso_or_equiv
Sb1 Sb 0.1882 0.6437 0 1 0.0
Fe1 Fe 0 0 0 1 0.0
